data_2215063
loop_
_publ_author_name
'Jing, Zuo-Liang'
'Yu, Ming'
'Chen, Xin'

_publ_section_title
;
 (<i>E</i>)-4-Hydroxy-<i>N</i>'-(2-thienylmethylene)benzohydrazide
;
_journal_coeditor_code CI2442
_journal_issue 9
_journal_name_full 'Acta Crystallographica Section E'
_journal_page_first o3843
_journal_page_last o3843
_journal_paper_doi 10.1107/S1600536807040159
_journal_volume 63
_journal_year 2007
_chemical_formula_iupac 'C13 H12 N2 O2 S'
_chemical_formula_moiety 'C13 H12 N2 O2 S'
_chemical_formula_sum 'C13 H12 N2 O2 S'
_chemical_formula_weight 260.31
_chemical_name_systematic
;
(<i>E</i>)-4-Hydroxy-<i>N</i>'-(2-thienylmethylene)benzohydrazide
;
_space_group_IT_number 14
_symmetry_cell_setting monoclinic
_symmetry_space_group_name_Hall '-P 2ybc'
_symmetry_space_group_name_H-M 'P 1 21/c 1'
_atom_sites_solution_hydrogens geom
_atom_sites_solution_primary direct
_atom_sites_solution_secondary difmap
_audit_creation_method SHELXL97
_cell_angle_alpha 90.00
_cell_angle_beta 93.745(8)
_cell_angle_gamma 90.00
_cell_formula_units_Z 4
_cell_length_a 11.479(5)
_cell_length_b 11.279(5)
_cell_length_c 9.934(4)
_cell_measurement_reflns_used 2381
_cell_measurement_temperature 294(2)
_cell_measurement_theta_max 26.13
_cell_measurement_theta_min 2.53
_cell_volume 1283.4(10)
_computing_cell_refinement 'SAINT (Bruker, 1999)'
_computing_data_collection 'SMART (Bruker, 1999)'
_computing_data_reduction SAINT
_computing_molecular_graphics 'SHELXTL (Bruker, 1997)'
_computing_publication_material SHELXTL
_computing_structure_refinement 'SHELXL97 (Sheldrick, 1997)'
_computing_structure_solution 'SHELXS97 (Sheldrick, 1997)'
_diffrn_ambient_temperature 294(2)
_diffrn_measured_fraction_theta_full 0.990
_diffrn_measured_fraction_theta_max 0.990
_diffrn_measurement_device_type 'Bruker SMART CCD area-detector'
_diffrn_measurement_method '\f and \w'
_diffrn_radiation_monochromator graphite
_diffrn_radiation_source 'fine-focus sealed tube'
_diffrn_radiation_type MoK\a
_diffrn_radiation_wavelength 0.71073
_diffrn_reflns_av_R_equivalents 0.0312
_diffrn_reflns_av_sigmaI/netI 0.0356
_diffrn_reflns_limit_h_max 14
_diffrn_reflns_limit_h_min -14
_diffrn_reflns_limit_k_max 14
_diffrn_reflns_limit_k_min -12
_diffrn_reflns_limit_l_max 12
_diffrn_reflns_limit_l_min -8
_diffrn_reflns_number 7140
_diffrn_reflns_theta_full 26.51
_diffrn_reflns_theta_max 26.51
_diffrn_reflns_theta_min 1.78
_diffrn_standards_number 0
_exptl_absorpt_coefficient_mu 0.247
_exptl_absorpt_correction_T_max 0.9805
_exptl_absorpt_correction_T_min 0.9569
_exptl_absorpt_correction_type multi-scan
_exptl_absorpt_process_details '(SADABS; Sheldrick, 1996)'
_exptl_crystal_colour yellow
_exptl_crystal_density_diffrn 1.347
_exptl_crystal_density_method 'not measured'
_exptl_crystal_description block
_exptl_crystal_F_000 544
_exptl_crystal_size_max 0.18
_exptl_crystal_size_mid 0.16
_exptl_crystal_size_min 0.08
_refine_diff_density_max 0.204
_refine_diff_density_min -0.283
_refine_ls_extinction_method none
_refine_ls_goodness_of_fit_ref 1.013
_refine_ls_hydrogen_treatment mixed
_refine_ls_matrix_type full
_refine_ls_number_parameters 168
_refine_ls_number_reflns 2640
_refine_ls_number_restraints 1
_refine_ls_restrained_S_all 1.013
_refine_ls_R_factor_all 0.0664
_refine_ls_R_factor_gt 0.0401
_refine_ls_shift/su_max 0.004
_refine_ls_shift/su_mean 0.001
_refine_ls_structure_factor_coef Fsqd
_refine_ls_weighting_details 'calc w = 1/[\s^2^(Fo^2^)+(0.0455P)^2^+0.4301P] where P=(Fo^2^+2Fc^2^)/3'
_refine_ls_weighting_scheme calc
_refine_ls_wR_factor_gt 0.0942
_refine_ls_wR_factor_ref 0.1077
_reflns_number_gt 1873
_reflns_number_total 2640
_reflns_threshold_expression I>2\s(I)
_cod_data_source_file ci2442.cif
_cod_data_source_block I
_cod_original_sg_symbol_H-M 'P 21/c'
_cod_database_code 2215063
_cod_database_fobs_code 2215063

loop_
_symmetry_equiv_pos_as_xyz
'x, y, z'
'-x, y+1/2, -z+1/2'
'-x, -y, -z'
'x, -y-1/2, z-1/2'

loop_
_atom_site_type_symbol
_atom_site_label
_atom_site_fract_x
_atom_site_fract_y
_atom_site_fract_z
_atom_site_U_iso_or_equiv
_atom_site_adp_type
_atom_site_calc_flag
_atom_site_refinement_flags
_atom_site_occupancy
S S1 0.54698(6) 1.09426(5) 0.21308(6) 0.0534(2) Uani d . 1
O O1 0.75806(14) 0.69128(12) 0.27982(12) 0.0476(4) Uani d . 1
O O2 0.93127(15) 0.26017(13) -0.06983(15) 0.0568(4) Uani d . 1
N N1 0.68368(15) 0.87541(14) 0.12216(16) 0.0382(4) Uani d . 1
N N2 0.72728(15) 0.77085(14) 0.07103(15) 0.0389(4) Uani d D 1
C C1 0.5263(2) 1.2421(2) 0.1772(3) 0.0568(6) Uani d . 1
H H1 0.4838 1.2932 0.2288 0.068 Uiso calc R 1
C C2 0.5791(2) 1.2756(2) 0.0653(3) 0.0584(6) Uani d . 1
H H2 0.5774 1.3525 0.0315 0.070 Uiso calc R 1
C C3 0.6370(2) 1.18032(19) 0.0060(2) 0.0505(6) Uani d . 1
H H3 0.6768 1.1879 -0.0721 0.061 Uiso calc R 1
C C4 0.62875(17) 1.07586(17) 0.07454(19) 0.0380(5) Uani d . 1
C C5 0.67815(17) 0.96278(17) 0.03968(19) 0.0380(5) Uani d . 1
H H5 0.7067 0.9533 -0.0451 0.046 Uiso calc R 1
C C6 0.76055(17) 0.68123(17) 0.15618(18) 0.0351(4) Uani d . 1
C C7 0.80166(17) 0.57001(16) 0.09298(18) 0.0351(4) Uani d . 1
C C8 0.7956(2) 0.54827(18) -0.04630(19) 0.0438(5) Uani d . 1
H H8 0.7620 0.6043 -0.1055 0.053 Uiso calc R 1
C C9 0.8392(2) 0.44441(18) -0.0958(2) 0.0484(6) Uani d . 1
H H9 0.8348 0.4311 -0.1884 0.058 Uiso calc R 1
C C10 0.88946(19) 0.35946(17) -0.0095(2) 0.0420(5) Uani d . 1
C C11 0.8935(2) 0.37771(18) 0.1292(2) 0.0480(5) Uani d . 1
H H11 0.9250 0.3204 0.1882 0.058 Uiso calc R 1
C C12 0.8500(2) 0.48237(18) 0.17786(19) 0.0452(5) Uani d . 1
H H12 0.8531 0.4947 0.2706 0.054 Uiso calc R 1
C C13 0.9799(2) 0.1678(2) 0.0149(3) 0.0640(7) Uani d . 1
H H13A 1.0405 0.1999 0.0754 0.096 Uiso calc R 1
H H13B 1.0119 0.1074 -0.0399 0.096 Uiso calc R 1
H H13C 0.9199 0.1342 0.0659 0.096 Uiso calc R 1
H H2A 0.7329(17) 0.7677(17) -0.0175(10) 0.041(6) Uiso d D 1

loop_
_atom_site_aniso_label
_atom_site_aniso_U_11
_atom_site_aniso_U_22
_atom_site_aniso_U_33
_atom_site_aniso_U_12
_atom_site_aniso_U_13
_atom_site_aniso_U_23
S1 0.0653(4) 0.0503(3) 0.0464(3) 0.0059(3) 0.0166(3) -0.0037(3)
O1 0.0741(10) 0.0459(8) 0.0232(7) 0.0065(7) 0.0065(6) -0.0015(6)
O2 0.0810(12) 0.0406(8) 0.0481(9) 0.0167(8) -0.0025(8) -0.0087(7)
N1 0.0483(10) 0.0354(9) 0.0310(8) 0.0028(7) 0.0042(7) -0.0037(7)
N2 0.0575(11) 0.0368(9) 0.0225(8) 0.0072(8) 0.0045(7) -0.0017(7)
C1 0.0578(15) 0.0476(13) 0.0643(16) 0.0100(11) -0.0002(12) -0.0160(11)
C2 0.0701(16) 0.0396(12) 0.0650(16) 0.0054(12) 0.0004(13) 0.0015(11)
C3 0.0580(14) 0.0452(13) 0.0491(12) 0.0020(11) 0.0086(11) 0.0046(10)
C4 0.0403(11) 0.0407(11) 0.0326(10) -0.0003(9) -0.0010(8) -0.0024(8)
C5 0.0440(11) 0.0401(11) 0.0303(10) 0.0013(9) 0.0045(8) -0.0013(8)
C6 0.0411(11) 0.0377(10) 0.0267(9) -0.0037(9) 0.0036(8) 0.0000(8)
C7 0.0420(11) 0.0363(11) 0.0271(9) -0.0012(8) 0.0033(8) 0.0010(7)
C8 0.0644(15) 0.0390(11) 0.0275(10) 0.0080(10) -0.0023(9) 0.0020(8)
C9 0.0746(16) 0.0446(12) 0.0256(10) 0.0086(11) -0.0002(10) -0.0040(9)
C10 0.0520(13) 0.0353(11) 0.0383(11) 0.0003(10) -0.0002(9) -0.0047(9)
C11 0.0658(15) 0.0398(12) 0.0372(11) 0.0099(10) -0.0045(10) 0.0052(9)
C12 0.0634(14) 0.0471(12) 0.0248(10) 0.0052(11) 0.0007(9) 0.0010(9)
C13 0.0732(17) 0.0440(13) 0.0738(17) 0.0142(12) -0.0031(14) -0.0005(12)

loop_
_atom_type_symbol
_atom_type_description
_atom_type_scat_dispersion_real
_atom_type_scat_dispersion_imag
_atom_type_scat_source
C C 0.0033 0.0016 'International Tables Vol C Tables 4.2.6.8 and 6.1.1.4'
H H 0.0000 0.0000 'International Tables Vol C Tables 4.2.6.8 and 6.1.1.4'
N N 0.0061 0.0033 'International Tables Vol C Tables 4.2.6.8 and 6.1.1.4'
O O 0.0106 0.0060 'International Tables Vol C Tables 4.2.6.8 and 6.1.1.4'
S S 0.1246 0.1234 'International Tables Vol C Tables 4.2.6.8 and 6.1.1.4'

loop_
_geom_angle_atom_site_label_1
_geom_angle_atom_site_label_2
_geom_angle_atom_site_label_3
_geom_angle
C1 S1 C4 91.51(11)
C10 O2 C13 118.18(17)
C5 N1 N2 115.03(16)
C6 N2 N1 119.84(15)
C6 N2 H2A 123.5(13)
N1 N2 H2A 116.6(13)
C2 C1 S1 112.22(18)
C2 C1 H1 123.9
S1 C1 H1 123.9
C1 C2 C3 112.2(2)
C1 C2 H2 123.9
C3 C2 H2 123.9
C4 C3 C2 113.4(2)
C4 C3 H3 123.3
C2 C3 H3 123.3
C3 C4 C5 126.82(19)
C3 C4 S1 110.62(16)
C5 C4 S1 122.56(15)
N1 C5 C4 121.94(17)
N1 C5 H5 119.0
C4 C5 H5 119.0
O1 C6 N2 121.84(17)
O1 C6 C7 121.57(17)
N2 C6 C7 116.59(15)
C12 C7 C8 117.77(18)
C12 C7 C6 117.82(16)
C8 C7 C6 124.41(17)
C9 C8 C7 120.35(18)
C9 C8 H8 119.8
C7 C8 H8 119.8
C8 C9 C10 120.89(18)
C8 C9 H9 119.6
C10 C9 H9 119.6
O2 C10 C9 115.96(18)
O2 C10 C11 124.31(19)
C9 C10 C11 119.73(19)
C12 C11 C10 118.94(19)
C12 C11 H11 120.5
C10 C11 H11 120.5
C11 C12 C7 122.28(18)
C11 C12 H12 118.9
C7 C12 H12 118.9
O2 C13 H13A 109.5
O2 C13 H13B 109.5
H13A C13 H13B 109.5
O2 C13 H13C 109.5
H13A C13 H13C 109.5
H13B C13 H13C 109.5

loop_
_geom_bond_atom_site_label_1
_geom_bond_atom_site_label_2
_geom_bond_distance
S1 C1 1.718(3)
S1 C4 1.728(2)
O1 C6 1.236(2)
O2 C10 1.372(2)
O2 C13 1.429(3)
N1 C5 1.280(2)
N1 N2 1.390(2)
N2 C6 1.357(2)
N2 H2A 0.887(9)
C1 C2 1.354(3)
C1 H1 0.93
C2 C3 1.413(3)
C2 H2 0.93
C3 C4 1.367(3)
C3 H3 0.93
C4 C5 1.447(3)
C5 H5 0.93
C6 C7 1.493(3)
C7 C12 1.391(3)
C7 C8 1.402(3)
C8 C9 1.377(3)
C8 H8 0.93
C9 C10 1.386(3)
C9 H9 0.93
C10 C11 1.391(3)
C11 C12 1.381(3)
C11 H11 0.93
C12 H12 0.93
C13 H13A 0.96
C13 H13B 0.96
C13 H13C 0.96

loop_
_geom_hbond_atom_site_label_D
_geom_hbond_atom_site_label_H
_geom_hbond_atom_site_label_A
_geom_hbond_site_symmetry_A
_geom_hbond_distance_DH
_geom_hbond_distance_HA
_geom_hbond_distance_DA
_geom_hbond_angle_DHA
N2 H2A O1 4_575 0.887(9) 2.104(11) 2.968(2) 164(2)
C5 H5 O1 4_575 0.93 2.48 3.292(3) 145
C8 H8 O1 4_575 0.93 2.57 3.421(3) 152
C11 H11 O2 4_566 0.93 2.57 3.373(3) 145

loop_
_geom_torsion_atom_site_label_1
_geom_torsion_atom_site_label_2
_geom_torsion_atom_site_label_3
_geom_torsion_atom_site_label_4
_geom_torsion
C5 N1 N2 C6 165.79(19)
C4 S1 C1 C2 0.0(2)
S1 C1 C2 C3 0.4(3)
C1 C2 C3 C4 -0.8(3)
C2 C3 C4 C5 179.9(2)
C2 C3 C4 S1 0.8(3)
C1 S1 C4 C3 -0.45(18)
C1 S1 C4 C5 -179.62(18)
N2 N1 C5 C4 176.45(17)
C3 C4 C5 N1 167.3(2)
S1 C4 C5 N1 -13.7(3)
N1 N2 C6 O1 -3.2(3)
N1 N2 C6 C7 177.48(16)
O1 C6 C7 C12 -7.3(3)
N2 C6 C7 C12 172.09(18)
O1 C6 C7 C8 173.2(2)
N2 C6 C7 C8 -7.4(3)
C12 C7 C8 C9 -1.6(3)
C6 C7 C8 C9 177.9(2)
C7 C8 C9 C10 0.1(4)
C13 O2 C10 C9 -177.6(2)
C13 O2 C10 C11 1.5(3)
C8 C9 C10 O2 -179.2(2)
C8 C9 C10 C11 1.6(4)
O2 C10 C11 C12 179.1(2)
C9 C10 C11 C12 -1.9(3)
C10 C11 C12 C7 0.3(3)
C8 C7 C12 C11 1.4(3)
C6 C7 C12 C11 -178.2(2)

loop_
_cod_related_entry_id
_cod_related_entry_database
_cod_related_entry_code
1 ChemSpider 4545021
